data_2005212
loop_
_publ_author_name
'Suga, T.'
'Okabe, N.'

_publ_section_title
;
 Aqua(<small>L</small>-<i>O</i>-serine phosphato)calcium(II)
;
_journal_issue 8
_journal_name_full 'Acta Crystallographica Section C'
_journal_page_first 1894
_journal_page_last 1896
_journal_paper_doi 10.1107/S0108270196002648
_journal_volume 52
_journal_year 1996
_chemical_formula_iupac '[Ca (C3 H6 N1 O6 P1) (H2 O1)]'
_chemical_formula_moiety 'Ca (C3 H6 N1 O6 P1) (H2 O1)'
_chemical_formula_sum 'C3 H8 Ca N O7 P'
_chemical_formula_weight 241.15
_space_group_IT_number 4
_symmetry_cell_setting monoclinic
_symmetry_space_group_name_Hall 'P 2yb'
_symmetry_space_group_name_H-M 'P 1 21 1'
_atom_type_scat_source IntTabIV
_cell_angle_alpha 90
_cell_angle_beta 104.77(2)
_cell_angle_gamma 90
_cell_formula_units_Z 2
_cell_length_a 5.534(2)
_cell_length_b 12.759(2)
_cell_length_c 5.740(2)
_cell_measurement_reflns_used 25
_cell_measurement_temperature 296
_cell_measurement_theta_max 23.25
_cell_measurement_theta_min 20.05
_cell_volume 391.9(2)
_computing_cell_refinement 'MSC/AFC Diffractometer Control Software'
_computing_data_collection
;
MSC/AFC Diffractometer Control Software
(Molecular Structure Corporation, 1988)
;
_computing_data_reduction 'TEXSAN (Molecular Structure Corporation, 1985)'
_computing_molecular_graphics 'ORTEPII (Johnson, 1976)'
_computing_structure_refinement TEXSAN
_computing_structure_solution 'SHELX86 (Sheldrick, 1985) and DIRDIF (Beurskens, 1984)'
_diffrn_measurement_device 'Rigaku AFC-5R'
_diffrn_measurement_method \w-2\q
_diffrn_radiation_type MoK\a
_diffrn_radiation_wavelength 0.71069
_diffrn_reflns_av_R_equivalents 0.019
_diffrn_reflns_limit_h_max 7
_diffrn_reflns_limit_h_min 0
_diffrn_reflns_limit_k_max 16
_diffrn_reflns_limit_k_min 0
_diffrn_reflns_limit_l_max 7
_diffrn_reflns_limit_l_min -7
_diffrn_reflns_number 1035
_diffrn_reflns_theta_max 27.45
_diffrn_standards_decay_% 0.50
_diffrn_standards_interval_count 150
_diffrn_standards_interval_time 84.5
_diffrn_standards_number 3
_exptl_absorpt_coefficient_mu 0.989
_exptl_absorpt_correction_T_max 1.00
_exptl_absorpt_correction_T_min 0.95
_exptl_absorpt_correction_type '\y scans (North, Phillips & Mathews, 1968)'
_exptl_crystal_colour colorless
_exptl_crystal_density_diffrn 2.043
_exptl_crystal_density_method 'not measured'
_exptl_crystal_description plate
_exptl_crystal_size_max 0.2
_exptl_crystal_size_mid 0.1
_exptl_crystal_size_min 0.05
_refine_diff_density_max 0.24
_refine_diff_density_min -0.20
_refine_ls_extinction_method none
_refine_ls_goodness_of_fit_obs 1.22
_refine_ls_hydrogen_treatment 'H atoms refined isotropically'
_refine_ls_number_parameters 117
_refine_ls_number_reflns 884
_refine_ls_R_factor_obs 0.024
_refine_ls_shift/esd_max 0.16
_refine_ls_structure_factor_coef F
_refine_ls_weighting_details 'w = 4F~o~^2^/\s^2^(F~o~^2^)'
_refine_ls_weighting_scheme calc
_refine_ls_wR_factor_obs 0.029
_reflns_number_observed 884
_reflns_number_total 946
_reflns_observed_criterion I>3\s(I)
_cod_data_source_file bk1190.cif
_cod_data_source_block aqua
_cod_depositor_comments
;
The following automatic conversions were performed:

'_refine_ls_weighting_scheme' value 'w = 4F~o~^2^/\s^2^(F~o~^2^)' was
changed to 'calc'. New tag '_refine_ls_weighting_details' was
created. The value of the new tag was set to 'w =
4F~o~^2^/\s^2^(F~o~^2^)'.

Automatic conversion script
Id: cif_fix_values 3143 2015-03-26 13:38:13Z robertas 
;
_cod_original_sg_symbol_H-M 'P 21'
_cod_original_formula_sum 'C3 H8 Ca1 N1 O7 P1'
_cod_database_code 2005212

loop_
_symmetry_equiv_pos_as_xyz
x,y,z
-x,y+1/2,-z

loop_
_atom_site_aniso_label
_atom_site_aniso_U_11
_atom_site_aniso_U_22
_atom_site_aniso_U_33
_atom_site_aniso_U_12
_atom_site_aniso_U_13
_atom_site_aniso_U_23
Ca(1) 0.0155(3) 0.0137(3) 0.0119(3) -0.0005(3) 0.0035(2) 0.0005(3)
P(1) 0.0137(4) 0.0196(4) 0.0128(4) 0.0026(4) 0.0036(3) 0.0000(3)
O(1) 0.0280(10) 0.0210(10) 0.0290(10) -0.0010(10) 0.0170(10) -0.0030(10)
O(2) 0.0160(10) 0.0280(10) 0.0190(10) -0.0030(10) 0.0005(9) 0.0010(10)
O(3) 0.0270(10) 0.040(2) 0.0210(10) 0.0100(10) 0.0150(10) 0.0040(10)
O(4) 0.0200(10) 0.0330(10) 0.0170(10) 0.0030(10) -0.0010(10) 0.0010(10)
O(5) 0.075(2) 0.0180(10) 0.031(2) -0.013(2) 0.028(2) 0.0010(10)
O(6) 0.042(2) 0.0180(10) 0.0210(10) -0.0020(10) 0.0120(10) 0.0030(10)
O(7) 0.028(2) 0.050(2) 0.033(2) 0.0070(10) 0.0170(10) 0.012(2)
N(1) 0.036(2) 0.027(2) 0.016(2) 0.003(2) 0.0080(10) 0.0020(10)
C(1) 0.024(2) 0.018(2) 0.015(2) 0.0010(10) 0.0050(10) -0.0030(10)
C(2) 0.024(2) 0.016(2) 0.018(2) 0.0010(10) 0.0070(10) -0.0020(10)
C(3) 0.023(2) 0.031(2) 0.026(2) 0.001(2) 0.008(2) -0.008(2)
H(1) 0.07(2) ? ? ? ? ?
H(2) 0.07(2) ? ? ? ? ?
H(3) 0.020(10) ? ? ? ? ?
H(4) 0.05(2) ? ? ? ? ?
H(5) 0.020(10) ? ? ? ? ?
H(6) 0.07(2) ? ? ? ? ?
H(7) 0.030(10) ? ? ? ? ?
H(8) 0.12(4) ? ? ? ? ?

loop_
_atom_site_label
_atom_site_fract_x
_atom_site_fract_y
_atom_site_fract_z
_atom_site_B_iso_or_equiv
Ca(1) .0397(1) .2911 .5438(1) 1.08(2)
P(1) -0.3734(2) .34263(9) .9322(1) 1.21(3)
O(1) -0.3990(5) .4674(2) .9877(5) 1.9(1)
O(2) .3668(4) .2953(3) .8847(4) 1.69(8)
O(3) -0.2690(5) .3462(3) .7149(4) 2.2(1)
O(4) -0.2027(4) .2927(3) .1526(4) 1.95(8)
O(5) -.0758(7) .1276(2) .6427(6) 3.1(1)
O(6) .1424(5) .4665(2) .5020(5) 2.0(1)
O(7) .3310(6) .2181(3) .3384(7) 2.8(1)
N(1) -0.8995(7) .5664(3) .9141(6) 2.1(1)
C(1) .1380(7) .5344(3) .3444(7) 1.5(1)
C(2) -0.7829(7) .4983(3) 1.1238(7) 1.5(1)
C(3) -0.4972(8) .5014(4) 1.1823(8) 2.1(1)
H(1) -0.45(1) .461(5) 1.34(1) 5(1)
H(2) -0.43(1) .580(5) 1.22(1) 5(1)
H(3) -0.831(7) .429(3) 1.089(8) 1.5(9)
H(4) -0.87(1) .534(5) .77(1) 4(1)
H(5) -0.806(8) .623(4) .936(8) 1.9(9)
H(6) -01.07(1) .565(6) .85(1) 6(2)
H(7) .334(9) .235(4) .23(1) 2(1)
H(8) .48(1) .236(7) .44(2) 10(3)

loop_
_geom_angle_atom_site_label_1
_geom_angle_atom_site_label_2
_geom_angle_atom_site_label_3
_geom_angle_site_symmetry_1
_geom_angle_site_symmetry_2
_geom_angle_site_symmetry_3
_geom_angle
_geom_angle_publ_flag
O(2) Ca(1) O(3) . . . 98.010(10) yes
O(2) Ca(1) O(4) . . . 164.66(9) yes
O(2) Ca(1) O(5) . . . 91.10(10) yes
O(2) Ca(1) O(6) . . . 84.60(10) yes
O(2) Ca(1) O(7) . . . 86.90(10) yes
O(3) Ca(1) O(4) . . . 95.900(10) yes
O(3) Ca(1) O(5) . . . 83.60(10) yes
O(3) Ca(1) O(6) . . . 88.70(10) yes
O(3) Ca(1) O(7) . . . 173.40(10) yes
O(4) Ca(1) O(5) . . . 96.90(10) yes
O(4) Ca(1) O(6) . . . 89.30(10) yes
O(4) Ca(1) O(7) . . . 79.80(10) yes
O(5) Ca(1) O(6) . . . 170.50(10) yes
O(5) Ca(1) O(7) . . . 91.90(10) yes
O(6) Ca(1) O(7) . . . 96.30(10) yes
O(1) P(1) O(2) . . 1_455 107.3(2) yes
O(1) P(1) O(3) . . . 101.7(2) yes
O(1) P(1) O(4) . . 1_556 108.3(2) yes
O(2) P(1) O(3) 1_455 . . 114.2(2) yes
O(2) P(1) O(4) 1_455 . 1_556 110.1(2) yes
O(3) P(1) O(4) . . 1_556 114.6(2) yes
P(1) O(1) C(3) . . . 121.1(3) yes
Ca(1) O(2) P(1) 1_455 1_455 . 131.7(3) yes
Ca(1) O(3) P(1) . . . 146.5(2) yes
Ca(1) O(4) P(1) 1_556 1_556 . 154.6(2) yes
Ca(1) O(5) C(1) 2_457 2_457 1_456 168.9(3) yes
Ca(1) O(6) C(1) 1_456 1_456 1_456 141.1(3) yes
O(5) C(1) O(6) 2_457 1_456 1_456 125.0(4) yes
O(5) C(1) C(2) 2_457 1_456 . 118.9(3) yes
O(6) C(1) C(2) 1_456 1_456 . 116.0(3) yes
N(1) C(2) C(1) . . 1_456 109.9(3) yes
N(1) C(2) C(3) . . . 111.8(3) yes
C(1) C(2) C(3) 1_456 . . 108.2(3) yes
O(1) C(3) C(2) . . . 113.5(3) yes
Ca(1) O(7) H(7) . . . 121(4) no
Ca(1) O(7) H(8) . . . 103(6) no
H(7) O(7) H(8) . . . 106(7) no
C(2) N(1) H(4) . . . 107(4) no
C(2) N(1) H(5) . . . 104(3) no
H(4) N(1) H(5) . . . 105(4) no
H(4) N(1) H(6) . . . 90(5) no
H(5) N(1) H(6) . . . 125(6) no
N(1) C(2) H(3) . . . 110(3) no
C(1) C(2) H(3) . . . 110(3) no
C(3) C(2) H(3) . . . 107(2) no
O(1) C(3) H(1) . . . 118(4) no
O(1) C(3) H(2) . . . 106(3) no
C(2) C(3) H(1) . . . 103(3) no
C(2) C(3) H(2) . . . 111(3) no
H(1) C(3) H(2) . . . 105(5) no

loop_
_geom_bond_atom_site_label_1
_geom_bond_atom_site_label_2
_geom_bond_site_symmetry_1
_geom_bond_site_symmetry_2
_geom_bond_distance
_geom_bond_publ_flag
Ca(1) O(2) . . 2.303(2) yes
Ca(1) O(3) . . 2.287(3) yes
Ca(1) O(4) . . 2.303(2) yes
Ca(1) O(5) . . 2.296(3) yes
Ca(1) O(6) . . 2.337(3) yes
Ca(1) O(7) . . 2.413(3) yes
P(1) O(1) . . 1.637(3) yes
P(1) O(2) . 1_455 1.519(3) yes
P(1) O(3) . . 1.503(3) yes
P(1) O(4) . 1_556 1.513(3) yes
O(1) C(3) . . 1.428(5) yes
O(5) C(1) 2_457 1_456 1.245(5) yes
O(6) C(1) 1_456 1_456 1.248(5) yes
N(1) C(2) . . 1.492(5) yes
C(1) C(2) 1_456 . 1.513(5) yes
C(2) C(3) . . 1.531(5) yes
O(7) H(7) . . 0.68(5) no
O(7) H(8) . . 0.92(9) no
N(1) H(4) . . 0.95(6) no
N(1) H(5) . . 0.88(5) no
N(1) H(6) . . 0.91(7) no
C(2) H(3) . . 0.94(4) no
C(3) H(1) . . 1.03(7) no
C(3) H(2) . . 1.09(7) no
